data_2014633
loop_
_publ_author_name
'Bagaria, A.'
'Ramakumar, S.'
'Gupta, M.'
'Chauhan, V. S.'

_publ_section_title
;
 Cyclo(<small>L</small>-leucyl-\a,\b-dehydrophenylalanine): the first
 diketopiperazine containing an \a,\b-dehydrophenylalanine residue
;
_journal_issue 3
_journal_name_full 'Acta Crystallographica Section C'
_journal_page_first o174
_journal_page_last o176
_journal_paper_doi 10.1107/S0108270105001629
_journal_volume 61
_journal_year 2005
_chemical_formula_iupac 'C15 H18 N2 O2'
_chemical_formula_moiety 'C15 H18 N2 O2'
_chemical_formula_sum 'C15 H18 N2 O2'
_chemical_formula_weight 258.31
_chemical_name_common Leu-Phe*
_chemical_name_systematic 3-benzylidene-6-isobutylpiperazine-2,5-dione
_space_group_IT_number 1
_symmetry_cell_setting triclinic
_symmetry_space_group_name_Hall 'P 1'
_symmetry_space_group_name_H-M 'P 1'
_atom_sites_solution_hydrogens geom
_atom_sites_solution_primary direct
_atom_sites_solution_secondary difmap
_cell_angle_alpha 69.3440(10)
_cell_angle_beta 78.0540(10)
_cell_angle_gamma 79.3960(10)
_cell_formula_units_Z 2
_cell_length_a 6.2384(5)
_cell_length_b 9.8255(7)
_cell_length_c 12.5432(9)
_cell_measurement_reflns_used 5071
_cell_measurement_temperature 293(2)
_cell_measurement_theta_max 54
_cell_measurement_theta_min 4
_cell_volume 698.64(9)
_computing_cell_refinement 'SAINT-Plus (Bruker, 2001)'
_computing_data_collection 'SMART (Bruker, 1998)'
_computing_data_reduction SAINT-Plus
_computing_molecular_graphics 'ORTEPIII (Farrugia, 1997) and PLATON (Spek, 2003)'
_computing_publication_material 'WinGx (Farrugia, 1999) and PARST (Nardelli, 1995)'
_computing_structure_refinement 'SHELXL97 (Sheldrick, 1997)'
_computing_structure_solution 'SHELXS97 (Sheldrick, 1997)'
_diffrn_ambient_temperature 293(2)
_diffrn_measured_fraction_theta_full 0.997
_diffrn_measured_fraction_theta_max 0.909
_diffrn_measurement_device_type 'Bruker SMART CCD area-detector'
_diffrn_measurement_method \w
_diffrn_radiation_monochromator graphite
_diffrn_radiation_type MoK\a
_diffrn_radiation_wavelength 0.71073
_diffrn_reflns_av_R_equivalents 0.0165
_diffrn_reflns_av_sigmaI/netI 0.0187
_diffrn_reflns_limit_h_max 7
_diffrn_reflns_limit_h_min -8
_diffrn_reflns_limit_k_max 12
_diffrn_reflns_limit_k_min -12
_diffrn_reflns_limit_l_max 16
_diffrn_reflns_limit_l_min -15
_diffrn_reflns_number 7333
_diffrn_reflns_theta_full 25.00
_diffrn_reflns_theta_max 27.34
_diffrn_reflns_theta_min 1.76
_exptl_absorpt_coefficient_mu 0.082
_exptl_absorpt_correction_T_max 0.988
_exptl_absorpt_correction_T_min 0.865
_exptl_absorpt_correction_type multi-scan
_exptl_absorpt_process_details '(SADABS; Sheldrick, 1996)'
_exptl_crystal_colour colourless
_exptl_crystal_density_diffrn 1.228
_exptl_crystal_density_meas ?
_exptl_crystal_density_method 'not measured'
_exptl_crystal_description rod
_exptl_crystal_F_000 276
_exptl_crystal_size_max 0.46
_exptl_crystal_size_mid 0.26
_exptl_crystal_size_min 0.15
_refine_diff_density_max 0.25
_refine_diff_density_min -0.17
_refine_ls_extinction_coef 0.018(5)
_refine_ls_extinction_expression Fc^*^=kFc[1+0.001xFc^2^\l^3^/sin(2\q)]^-1/4^
_refine_ls_extinction_method 'SHELXL97 (Sheldrick, 1997)'
_refine_ls_goodness_of_fit_ref 1.11
_refine_ls_hydrogen_treatment constr
_refine_ls_matrix_type full
_refine_ls_number_parameters 348
_refine_ls_number_reflns 2872
_refine_ls_number_restraints 3
_refine_ls_restrained_S_all 1.11
_refine_ls_R_factor_all 0.0490
_refine_ls_R_factor_gt 0.0450
_refine_ls_shift/su_max 0.013
_refine_ls_shift/su_mean 0.003
_refine_ls_structure_factor_coef Fsqd
_refine_ls_weighting_details 'calc w = 1/[\s^2^(Fo^2^)+(0.058P)^2^+0.0935] where P=(Fo^2^+2Fc^2^)/3'
_refine_ls_weighting_scheme calc
_refine_ls_wR_factor_gt 0.1100
_refine_ls_wR_factor_ref 0.1127
_reflns_number_gt 2649
_reflns_number_total 2872
_reflns_threshold_expression I>2\s(I)
_cod_data_source_file bm1602.cif
_cod_data_source_block I
_cod_depositor_comments
;
The following automatic conversions were performed:

'_exptl_crystal_density_meas' value 'not measured' was changed to '?'
- the value is perceived as not measured.

Automatic conversion script
Id: cif_fix_values 3008 2015-01-20 13:52:24Z robertas 
;
_cod_database_code 2014633
_cod_database_fobs_code 2014633

loop_
_symmetry_equiv_pos_as_xyz
'x, y, z'

loop_
_atom_site_label
_atom_site_fract_x
_atom_site_fract_y
_atom_site_fract_z
_atom_site_U_iso_or_equiv
_atom_site_adp_type
_atom_site_calc_flag
_atom_site_refinement_flags
_atom_site_occupancy
_atom_site_disorder_assembly
_atom_site_disorder_group
_atom_site_type_symbol
N1A 0.9884(3) 0.2550(3) 1.0321(2) 0.0466(6) Uani d . 1 . . N
H1A 1.1142 0.2154 1.0534 0.056 Uiso calc R 1 . . H
C1A 0.7985(4) 0.1831(3) 1.1016(2) 0.0428(6) Uani d . 1 . . C
H1A1 0.8302 0.0797 1.1067 0.051 Uiso calc R 1 . . H
C1'A 0.5898(4) 0.2451(3) 1.0481(2) 0.0437(6) Uani d . 1 . . C
O1'A 0.4266(3) 0.1813(3) 1.0904(2) 0.0641(7) Uani d . 1 . . O
C1BA 0.7572(5) 0.1887(4) 1.2243(3) 0.0535(7) Uani d . 1 . . C
H1B1 0.7205 0.2904 1.2208 0.064 Uiso calc R 1 . . H
H1B2 0.6296 0.1387 1.2664 0.064 Uiso calc R 1 . . H
C1GA 0.9479(6) 0.1215(4) 1.2922(3) 0.0678(9) Uani d . 1 . . C
H1GA 1.0744 0.1750 1.2506 0.081 Uiso calc R 1 . . H
C1D1 0.8873(9) 0.1409(6) 1.4102(4) 0.0969(15) Uani d . 1 . . C
H1D1 0.7778 0.0784 1.4567 0.145 Uiso calc R 1 . . H
H1D2 0.8295 0.2412 1.4015 0.145 Uiso calc R 1 . . H
H1D3 1.0165 0.1155 1.4469 0.145 Uiso calc R 1 . . H
C2D1 1.0160(9) -0.0366(6) 1.3032(4) 0.1013(16) Uani d . 1 . . C
H2D1 0.8887 -0.0886 1.3320 0.152 Uiso calc R 1 . . H
H2D2 1.1212 -0.0780 1.3557 0.152 Uiso calc R 1 . . H
H2D3 1.0816 -0.0445 1.2290 0.152 Uiso calc R 1 . . H
N2A 0.5900(3) 0.3705(3) 0.9574(2) 0.0430(5) Uani d . 1 . . N
H2A 0.4661 0.4088 0.9334 0.052 Uiso calc R 1 . . H
C2'A 0.9912(4) 0.3740(3) 0.9399(2) 0.0409(6) Uani d . 1 . . C
O2'A 1.1616(3) 0.4289(2) 0.88938(18) 0.0558(6) Uani d . 1 . . O
C2A 0.7745(4) 0.4437(3) 0.8990(2) 0.0398(6) Uani d . 1 . . C
C2B 0.5053(4) 0.8979(3) 0.9907(2) 0.0396(6) Uani d . 1 . . C
C2GA 0.5936(5) 0.6660(3) 0.7550(3) 0.0477(7) Uani d . 1 . . C
C1DA 0.3912(5) 0.6960(3) 0.8173(3) 0.0530(7) Uani d . 1 . . C
H1DA 0.3664 0.6521 0.8969 0.064 Uiso calc R 1 . . H
C2DA 0.6273(5) 0.7377(4) 0.6367(3) 0.0614(8) Uani d . 1 . . C
H2DA 0.7644 0.7223 0.5936 0.074 Uiso calc R 1 . . H
C1EA 0.2247(6) 0.7917(4) 0.7614(4) 0.0652(9) Uani d . 1 . . C
H1EA 0.0890 0.8115 0.8039 0.078 Uiso calc R 1 . . H
C2EA 0.4597(7) 0.8317(4) 0.5822(3) 0.0737(11) Uani d . 1 . . C
H2EA 0.4840 0.8780 0.5028 0.088 Uiso calc R 1 . . H
C2ZA 0.2590(6) 0.8566(4) 0.6445(4) 0.0719(11) Uani d . 1 . . C
H2ZA 0.1452 0.9179 0.6073 0.086 Uiso calc R 1 . . H
N1B 0.3035(3) 1.0695(2) 0.8440(2) 0.0445(6) Uani d . 1 . . N
H1B 0.1806 1.1183 0.8240 0.053 Uiso calc R 1 . . H
C1BB 0.4838(4) 1.2735(3) 0.6951(2) 0.0437(6) Uani d . 1 . . C
H1B3 0.4810 1.3248 0.7489 0.052 Uiso calc R 1 . . H
H1B4 0.6160 1.2932 0.6385 0.052 Uiso calc R 1 . . H
C1'B 0.7071(4) 1.0617(3) 0.8187(2) 0.0441(6) Uani d . 1 . . C
O1'B 0.8776(3) 1.1129(3) 0.7679(2) 0.0697(8) Uani d . 1 . . O
C1B 0.5010(4) 1.1087(3) 0.7614(2) 0.0394(6) Uani d . 1 . . C
H1B5 0.5169 1.0572 0.7054 0.047 Uiso calc R 1 . . H
C1GB 0.2835(5) 1.3372(3) 0.6332(3) 0.0504(7) Uani d . 1 . . C
H1GB 0.1510 1.3187 0.6913 0.060 Uiso calc R 1 . . H
C1D2 0.2824(6) 1.5022(4) 0.5794(4) 0.0704(10) Uani d . 1 . . C
H1D4 0.4123 1.5235 0.5231 0.106 Uiso calc R 1 . . H
H1D5 0.2805 1.5437 0.6384 0.106 Uiso calc R 1 . . H
H1D6 0.1536 1.5435 0.5429 0.106 Uiso calc R 1 . . H
C2D2 0.2716(9) 1.2710(5) 0.5450(4) 0.0888(13) Uani d . 1 . . C
H2D4 0.4029 1.2837 0.4887 0.133 Uiso calc R 1 . . H
H2D5 0.1450 1.3182 0.5078 0.133 Uiso calc R 1 . . H
H2D6 0.2592 1.1683 0.5816 0.133 Uiso calc R 1 . . H
N2B 0.6958(3) 0.9595(3) 0.9243(2) 0.0440(5) Uani d . 1 . . N
H2B 0.8159 0.9294 0.9536 0.053 Uiso calc R 1 . . H
C2BA 0.7767(4) 0.5675(3) 0.8094(2) 0.0481(7) Uani d . 1 . . C
H2BA 0.9161 0.5959 0.7762 0.058 Uiso calc R 1 . . H
C2'B 0.2917(4) 0.9662(3) 0.9473(2) 0.0402(6) Uani d . 1 . . C
O2'B 0.1152(3) 0.9275(2) 1.00565(18) 0.0510(5) Uani d . 1 . . O
C2BB 0.5022(4) 0.7878(3) 1.0902(2) 0.0461(7) Uani d . 1 . . C
H2BB 0.3633 0.7635 1.1291 0.055 Uiso calc R 1 . . H
C2GB 0.6909(4) 0.6995(3) 1.1463(2) 0.0462(6) Uani d . 1 . . C
C1DB 0.8765(5) 0.6407(3) 1.0870(3) 0.0534(7) Uani d . 1 . . C
H1DB 0.8857 0.6591 1.0083 0.064 Uiso calc R 1 . . H
C2DB 0.6814(6) 0.6686(5) 1.2634(3) 0.0746(11) Uani d . 1 . . C
H2DB 0.5575 0.7047 1.3056 0.090 Uiso calc R 1 . . H
C1EB 1.0476(6) 0.5552(4) 1.1434(3) 0.0639(9) Uani d . 1 . . C
H1EB 1.1699 0.5157 1.1025 0.077 Uiso calc R 1 . . H
C2EB 0.8562(8) 0.5838(6) 1.3185(3) 0.0928(14) Uani d . 1 . . C
H2EB 0.8493 0.5647 1.3971 0.111 Uiso calc R 1 . . H
C2ZB 1.0385(6) 0.5283(5) 1.2580(4) 0.0744(11) Uani d . 1 . . C
H2ZB 1.1556 0.4724 1.2952 0.089 Uiso calc R 1 . . H

loop_
_atom_site_aniso_label
_atom_site_aniso_U_11
_atom_site_aniso_U_22
_atom_site_aniso_U_33
_atom_site_aniso_U_12
_atom_site_aniso_U_13
_atom_site_aniso_U_23
N1A 0.0218(10) 0.0564(14) 0.0521(14) -0.0020(9) -0.0152(9) -0.0022(11)
C1A 0.0261(12) 0.0472(15) 0.0506(16) -0.0045(10) -0.0137(11) -0.0059(12)
C1'A 0.0260(12) 0.0523(15) 0.0496(15) -0.0030(11) -0.0139(11) -0.0090(13)
O1'A 0.0297(10) 0.0692(14) 0.0762(15) -0.0148(9) -0.0205(10) 0.0086(12)
C1BA 0.0420(14) 0.0640(19) 0.0490(16) -0.0100(13) -0.0108(12) -0.0077(14)
C1GA 0.0538(18) 0.087(3) 0.0528(18) -0.0186(17) -0.0213(14) 0.0015(17)
C1D1 0.124(4) 0.109(4) 0.058(2) -0.035(3) -0.035(2) -0.005(2)
C2D1 0.101(3) 0.105(4) 0.082(3) 0.027(3) -0.045(3) -0.013(3)
N2A 0.0238(10) 0.0532(14) 0.0470(12) -0.0014(9) -0.0152(9) -0.0065(11)
C2'A 0.0241(12) 0.0552(16) 0.0416(14) -0.0063(11) -0.0089(10) -0.0108(12)
O2'A 0.0281(9) 0.0723(14) 0.0551(12) -0.0114(9) -0.0143(8) 0.0008(11)
C2A 0.0287(12) 0.0499(16) 0.0399(14) -0.0040(11) -0.0122(10) -0.0099(12)
C2B 0.0293(12) 0.0453(14) 0.0425(14) -0.0052(10) -0.0099(10) -0.0095(12)
C2GA 0.0422(15) 0.0432(14) 0.0567(17) -0.0062(12) -0.0220(13) -0.0063(13)
C1DA 0.0475(16) 0.0486(16) 0.0593(18) -0.0034(13) -0.0148(13) -0.0110(14)
C2DA 0.0551(18) 0.0587(19) 0.0565(18) -0.0098(15) -0.0140(15) 0.0026(15)
C1EA 0.0481(17) 0.0477(17) 0.095(3) 0.0054(14) -0.0245(17) -0.0153(18)
C2EA 0.087(3) 0.060(2) 0.063(2) -0.0091(19) -0.038(2) 0.0082(17)
C2ZA 0.064(2) 0.0466(17) 0.100(3) 0.0004(15) -0.046(2) -0.0034(18)
N1B 0.0243(10) 0.0475(13) 0.0511(13) -0.0030(9) -0.0142(9) 0.0008(11)
C1BB 0.0362(13) 0.0454(14) 0.0446(14) -0.0097(11) -0.0114(10) -0.0035(11)
C1'B 0.0251(12) 0.0490(15) 0.0479(15) -0.0054(11) -0.0086(11) -0.0011(12)
O1'B 0.0294(10) 0.0852(17) 0.0657(13) -0.0138(10) -0.0170(9) 0.0190(12)
C1B 0.0288(12) 0.0431(14) 0.0418(14) -0.0040(10) -0.0110(10) -0.0054(11)
C1GB 0.0400(14) 0.0487(16) 0.0513(16) -0.0072(12) -0.0172(12) 0.0037(13)
C1D2 0.072(2) 0.0491(18) 0.076(2) -0.0004(16) -0.0243(18) 0.0001(16)
C2D2 0.122(4) 0.065(2) 0.092(3) 0.003(2) -0.066(3) -0.019(2)
N2B 0.0274(10) 0.0497(13) 0.0465(12) -0.0047(9) -0.0153(9) 0.0001(10)
C2BA 0.0319(13) 0.0582(17) 0.0495(16) -0.0097(12) -0.0128(12) -0.0064(14)
C2'B 0.0289(13) 0.0416(14) 0.0473(15) -0.0049(11) -0.0123(11) -0.0073(12)
O2'B 0.0286(9) 0.0593(12) 0.0533(12) -0.0097(8) -0.0095(8) -0.0001(10)
C2BB 0.0342(13) 0.0507(16) 0.0475(16) -0.0079(12) -0.0112(11) -0.0050(13)
C2GB 0.0419(14) 0.0450(15) 0.0437(15) -0.0107(12) -0.0141(11) 0.0022(12)
C1DB 0.0546(17) 0.0501(17) 0.0481(16) -0.0029(13) -0.0163(13) -0.0041(13)
C2DB 0.066(2) 0.092(3) 0.0473(18) 0.0070(19) -0.0149(16) -0.0052(18)
C1EB 0.0498(17) 0.0542(18) 0.071(2) 0.0005(14) -0.0165(16) 0.0005(16)
C2EB 0.099(3) 0.114(4) 0.049(2) 0.009(3) -0.038(2) -0.003(2)
C2ZB 0.062(2) 0.073(2) 0.072(2) 0.0017(18) -0.0350(18) 0.0061(18)

loop_
_atom_type_symbol
_atom_type_description
_atom_type_scat_dispersion_real
_atom_type_scat_dispersion_imag
_atom_type_scat_source
C C 0.0033 0.0000 'International Tables Vol C Tables 4.2.6.8 and 6.1.1.4'
H H 0.0000 0.0000 'International Tables Vol C Tables 4.2.6.8 and 6.1.1.4'
N N 0.0061 0.0000 'International Tables Vol C Tables 4.2.6.8 and 6.1.1.4'
O O 0.0106 0.0000 'International Tables Vol C Tables 4.2.6.8 and 6.1.1.4'

loop_
_geom_angle_atom_site_label_1
_geom_angle_atom_site_label_2
_geom_angle_atom_site_label_3
_geom_angle
C2'A N1A C1A 127.8(2)
C2'A N1A H1A 116.1
C1A N1A H1A 116.1
N1A C1A C1'A 112.7(2)
N1A C1A C1BA 112.2(2)
C1'A C1A C1BA 109.4(2)
N1A C1A H1A1 107.4
C1'A C1A H1A1 107.4
C1BA C1A H1A1 107.4
O1'A C1'A N2A 122.6(2)
O1'A C1'A C1A 118.6(2)
N2A C1'A C1A 118.9(2)
C1GA C1BA C1A 115.6(3)
C1GA C1BA H1B1 108.4
C1A C1BA H1B1 108.4
C1GA C1BA H1B2 108.4
C1A C1BA H1B2 108.4
H1B1 C1BA H1B2 107.4
C2D1 C1GA C1BA 112.4(3)
C2D1 C1GA C1D1 110.9(3)
C1BA C1GA C1D1 109.8(3)
C2D1 C1GA H1GA 107.9
C1BA C1GA H1GA 107.9
C1D1 C1GA H1GA 107.9
C1GA C1D1 H1D1 109.5
C1GA C1D1 H1D2 109.5
H1D1 C1D1 H1D2 109.5
C1GA C1D1 H1D3 109.5
H1D1 C1D1 H1D3 109.5
H1D2 C1D1 H1D3 109.5
C1GA C2D1 H2D1 109.5
C1GA C2D1 H2D2 109.5
H2D1 C2D1 H2D2 109.5
C1GA C2D1 H2D3 109.5
H2D1 C2D1 H2D3 109.5
H2D2 C2D1 H2D3 109.5
C1'A N2A C2A 125.7(2)
C1'A N2A H2A 117.2
C2A N2A H2A 117.2
O2'A C2'A N1A 122.5(2)
O2'A C2'A C2A 120.2(2)
N1A C2'A C2A 117.3(2)
C2BA C2A N2A 126.2(2)
C2BA C2A C2'A 117.0(2)
N2A C2A C2'A 116.7(2)
C2BB C2B N2B 124.5(2)
C2BB C2B C2'B 118.6(2)
N2B C2B C2'B 116.8(2)
C1DA C2GA C2DA 118.2(3)
C1DA C2GA C2BA 122.8(3)
C2DA C2GA C2BA 119.0(3)
C2GA C1DA C1EA 120.3(3)
C2GA C1DA H1DA 119.9
C1EA C1DA H1DA 119.9
C2EA C2DA C2GA 120.8(3)
C2EA C2DA H2DA 119.6
C2GA C2DA H2DA 119.6
C2ZA C1EA C1DA 120.4(4)
C2ZA C1EA H1EA 119.8
C1DA C1EA H1EA 119.8
C2ZA C2EA C2DA 120.1(3)
C2ZA C2EA H2EA 119.9
C2DA C2EA H2EA 119.9
C2EA C2ZA C1EA 120.0(3)
C2EA C2ZA H2ZA 120.0
C1EA C2ZA H2ZA 120.0
C2'B N1B C1B 127.1(2)
C2'B N1B H1B 116.5
C1B N1B H1B 116.5
C1GB C1BB C1B 115.7(2)
C1GB C1BB H1B3 108.4
C1B C1BB H1B3 108.4
C1GB C1BB H1B4 108.4
C1B C1BB H1B4 108.4
H1B3 C1BB H1B4 107.4
O1'B C1'B N2B 121.8(2)
O1'B C1'B C1B 120.0(2)
N2B C1'B C1B 118.1(2)
N1B C1B C1'B 111.9(2)
N1B C1B C1BB 111.6(2)
C1'B C1B C1BB 109.6(2)
N1B C1B H1B5 107.9
C1'B C1B H1B5 107.9
C1BB C1B H1B5 107.9
C2D2 C1GB C1D2 110.6(3)
C2D2 C1GB C1BB 113.9(3)
C1D2 C1GB C1BB 109.0(2)
C2D2 C1GB H1GB 107.7
C1D2 C1GB H1GB 107.7
C1BB C1GB H1GB 107.7
C1GB C1D2 H1D4 109.5
C1GB C1D2 H1D5 109.5
H1D4 C1D2 H1D5 109.5
C1GB C1D2 H1D6 109.5
H1D4 C1D2 H1D6 109.5
H1D5 C1D2 H1D6 109.5
C1GB C2D2 H2D4 109.5
C1GB C2D2 H2D5 109.5
H2D4 C2D2 H2D5 109.5
C1GB C2D2 H2D6 109.5
H2D4 C2D2 H2D6 109.5
H2D5 C2D2 H2D6 109.5
C1'B N2B C2B 125.7(2)
C1'B N2B H2B 117.1
C2B N2B H2B 117.1
C2A C2BA C2GA 130.1(3)
C2A C2BA H2BA 114.9
C2GA C2BA H2BA 114.9
O2'B C2'B N1B 122.6(2)
O2'B C2'B C2B 120.7(2)
N1B C2'B C2B 116.7(2)
C2B C2BB C2GB 128.2(3)
C2B C2BB H2BB 115.9
C2GB C2BB H2BB 115.9
C2DB C2GB C1DB 118.1(3)
C2DB C2GB C2BB 119.3(3)
C1DB C2GB C2BB 122.6(3)
C1EB C1DB C2GB 120.9(3)
C1EB C1DB H1DB 119.6
C2GB C1DB H1DB 119.6
C2GB C2DB C2EB 120.3(4)
C2GB C2DB H2DB 119.9
C2EB C2DB H2DB 119.9
C2ZB C1EB C1DB 120.5(4)
C2ZB C1EB H1EB 119.7
C1DB C1EB H1EB 119.7
C2ZB C2EB C2DB 120.6(4)
C2ZB C2EB H2EB 119.7
C2DB C2EB H2EB 119.7
C1EB C2ZB C2EB 119.7(3)
C1EB C2ZB H2ZB 120.2
C2EB C2ZB H2ZB 120.2

loop_
_geom_bond_atom_site_label_1
_geom_bond_atom_site_label_2
_geom_bond_site_symmetry_2
_geom_bond_distance
_geom_bond_publ_flag
N1A C1A . 1.452(3) ?
N1A C2'A . 1.323(3) ?
N1A H1A . 0.8600 ?
C1A C1'A . 1.516(3) ?
C1A C1BA . 1.526(4) ?
C1A H1A1 . 0.9800 ?
C1'A O1'A . 1.220(3) ?
C1'A N2A . 1.350(4) ?
C1BA C1GA . 1.519(4) ?
C1BA H1B1 . 0.9700 ?
C1BA H1B2 . 0.9700 ?
C1GA C2D1 . 1.497(7) ?
C1GA C1D1 . 1.521(6) ?
C1GA H1GA . 0.9800 ?
C1D1 H1D1 . 0.9600 ?
C1D1 H1D2 . 0.9600 ?
C1D1 H1D3 . 0.9600 ?
C2D1 H2D1 . 0.9600 ?
C2D1 H2D2 . 0.9600 ?
C2D1 H2D3 . 0.9600 ?
N2A C2A . 1.400(3) ?
N2A H2A . 0.8600 ?
C2'A O2'A . 1.230(3) ?
C2'A C2A . 1.503(3) ?
C2A C2BA . 1.333(4) ?
C2B C2BB . 1.332(4) ?
C2B N2B . 1.404(3) ?
C2B C2'B . 1.495(3) ?
C2GA C1DA . 1.381(4) ?
C2GA C2DA . 1.390(4) ?
C2GA C2BA . 1.469(4) ?
C1DA C1EA . 1.390(4) ?
C1DA H1DA . 0.9300 ?
C2DA C2EA . 1.381(5) ?
C2DA H2DA . 0.9300 ?
C1EA C2ZA . 1.365(6) ?
C1EA H1EA . 0.9300 ?
C2EA C2ZA . 1.362(6) ?
C2EA H2EA . 0.9300 ?
C2ZA H2ZA . 0.9300 ?
N1B C1B . 1.451(3) ?
N1B C2'B . 1.333(3) ?
N1B H1B . 0.8600 ?
C1BB C1GB . 1.526(3) ?
C1BB C1B . 1.532(4) ?
C1BB H1B3 . 0.9700 ?
C1BB H1B4 . 0.9700 ?
C1'B O1'B . 1.217(3) ?
C1'B N2B . 1.348(4) ?
C1'B C1B . 1.521(3) ?
C1B H1B5 . 0.9800 ?
C1GB C2D2 . 1.487(5) ?
C1GB C1D2 . 1.519(5) ?
C1GB H1GB . 0.9800 ?
C1D2 H1D4 . 0.9600 ?
C1D2 H1D5 . 0.9600 ?
C1D2 H1D6 . 0.9600 ?
C2D2 H2D4 . 0.9600 ?
C2D2 H2D5 . 0.9600 ?
C2D2 H2D6 . 0.9600 ?
N2B H2B . 0.8600 ?
C2BA H2BA . 0.9300 ?
C2'B O2'B . 1.231(3) ?
C2BB C2GB . 1.474(4) ?
C2BB H2BB . 0.9300 ?
C2GB C2DB . 1.382(5) ?
C2GB C1DB . 1.388(4) ?
C1DB C1EB . 1.382(4) ?
C1DB H1DB . 0.9300 ?
C2DB C2EB . 1.390(5) ?
C2DB H2DB . 0.9300 ?
C1EB C2ZB . 1.357(6) ?
C1EB H1EB . 0.9300 ?
C2EB C2ZB . 1.369(6) ?
C2EB H2EB . 0.9300 ?
C2ZB H2ZB . 0.9300 ?

loop_
_geom_hbond_atom_site_label_D
_geom_hbond_atom_site_label_H
_geom_hbond_atom_site_label_A
_geom_hbond_site_symmetry_A
_geom_hbond_distance_DH
_geom_hbond_distance_HA
_geom_hbond_distance_DA
_geom_hbond_angle_DHA
_geom_hbond_publ_flag
N1A H1A O1'A 1_655 0.86 2.04 2.874(3) 164 y
N2A H2A O2'A 1_455 0.86 2.04 2.870(3) 161 y
N1B H1B O1'B 1_455 0.86 2.17 2.915(3) 146 y
N2B H2B O2'B 1_655 0.86 2.10 2.926(3) 162 y
C1A H1A1 O2'B 1_645 0.98 2.54 3.314(4) 136 y
C1GA H1GA O1'A 1_655 0.98 2.65 3.484(4) 144 y
C1GB H1GB O1'B 1_455 0.98 2.67 3.432(4) 135 y
C1BB H1B3 O2'A 1_465 0.97 2.68 3.432(4) 135 y

loop_
_geom_torsion_atom_site_label_1
_geom_torsion_atom_site_label_2
_geom_torsion_atom_site_label_3
_geom_torsion_atom_site_label_4
_geom_torsion
_geom_torsion_publ_flag
C2'A N1A C1A C1'A 8.9(4) y
C2'A N1A C1A C1BA -115.1(3) ?
N1A C1A C1'A O1'A 170.5(3) ?
C1BA C1A C1'A O1'A -63.9(4) ?
N1A C1A C1'A N2A -11.2(4) y
C1BA C1A C1'A N2A 114.4(3) ?
N1A C1A C1BA C1GA -57.8(4) ?
C1'A C1A C1BA C1GA 176.4(3) ?
C1A C1BA C1GA C2D1 -58.6(4) ?
C1A C1BA C1GA C1D1 177.5(3) ?
O1'A C1'A N2A C2A -174.9(3) ?
C1A C1'A N2A C2A 6.8(4) y
C1A N1A C2'A O2'A 177.5(3) ?
C1A N1A C2'A C2A -1.4(4) y
C1'A N2A C2A C2BA -180.0(3) ?
C1'A N2A C2A C2'A 1.3(4) y
O2'A C2'A C2A C2BA -2.0(4) ?
N1A C2'A C2A C2BA 176.9(3) ?
O2'A C2'A C2A N2A 176.8(3) ?
N1A C2'A C2A N2A -4.3(4) y
C2DA C2GA C1DA C1EA 2.3(5) ?
C2BA C2GA C1DA C1EA 179.2(3) ?
C1DA C2GA C2DA C2EA -2.8(5) ?
C2BA C2GA C2DA C2EA -179.8(3) ?
C2GA C1DA C1EA C2ZA 0.1(5) ?
C2GA C2DA C2EA C2ZA 0.8(6) ?
C2DA C2EA C2ZA C1EA 1.7(6) ?
C1DA C1EA C2ZA C2EA -2.2(6) ?
C2'B N1B C1B C1'B -21.8(4) y
C2'B N1B C1B C1BB -145.0(3) ?
O1'B C1'B C1B N1B -164.0(3) ?
N2B C1'B C1B N1B 18.1(4) y
O1'B C1'B C1B C1BB -39.7(4) ?
N2B C1'B C1B C1BB 142.4(3) ?
C1GB C1BB C1B N1B -55.2(3) ?
C1GB C1BB C1B C1'B -179.7(2) ?
C1B C1BB C1GB C2D2 -60.0(4) ?
C1B C1BB C1GB C1D2 176.0(3) ?
O1'B C1'B N2B C2B 177.9(3) ?
C1B C1'B N2B C2B -4.3(4) y
C2BB C2B N2B C1'B 173.6(3) ?
C2'B C2B N2B C1'B -8.8(4) y
N2A C2A C2BA C2GA 6.1(5) ?
C2'A C2A C2BA C2GA -175.2(3) ?
C1DA C2GA C2BA C2A 37.0(5) ?
C2DA C2GA C2BA C2A -146.1(4) ?
C1B N1B C2'B O2'B -170.4(3) ?
C1B N1B C2'B C2B 9.7(4) y
C2BB C2B C2'B O2'B 4.3(4) ?
N2B C2B C2'B O2'B -173.3(3) ?
C2BB C2B C2'B N1B -175.8(3) ?
N2B C2B C2'B N1B 6.6(3) y
N2B C2B C2BB C2GB -5.9(5) ?
C2'B C2B C2BB C2GB 176.6(3) ?
C2B C2BB C2GB C2DB 135.7(4) ?
C2B C2BB C2GB C1DB -46.8(5) ?
C2DB C2GB C1DB C1EB -0.7(5) ?
C2BB C2GB C1DB C1EB -178.2(3) ?
C1DB C2GB C2DB C2EB 1.5(6) ?
C2BB C2GB C2DB C2EB 179.1(4) ?
C2GB C1DB C1EB C2ZB -0.7(5) ?
C2GB C2DB C2EB C2ZB -0.8(7) ?
C1DB C1EB C2ZB C2EB 1.4(6) ?
C2DB C2EB C2ZB C1EB -0.6(7) ?

loop_
_cod_related_entry_id
_cod_related_entry_database
_cod_related_entry_code
1 ChemSpider 24725401
